data_2222935
loop_
_publ_author_name
'Jhon, Young Ho'
'Kim, Jaheon'

_publ_section_title Poly[bis(<i>N</i>,<i>N</i>-dimethylformamide)(\m-formato)(\m~5~-4-oxidoisophthalato)dizinc(II)]
_journal_coeditor_code XU2557
_journal_issue 8
_journal_name_full 'Acta Crystallographica Section E'
_journal_page_first m990
_journal_paper_doi 10.1107/S1600536809028566
_journal_volume 65
_journal_year 2009
_chemical_formula_iupac '[Zn2 (C H O2) (C8 H3 O5) (C3 H7 N O)2]'
_chemical_formula_moiety 'C15 H18 N2 O9 Zn2'
_chemical_formula_structural 'C15 H18 N2 O9 Zn2'
_chemical_formula_sum 'C15 H18 N2 O9 Zn2'
_chemical_formula_weight 501.05
_chemical_name_systematic Poly[bis(<i>N</i>,<i>N</i>-dimethylformamide)(\m-formato)(\m~5~-4-oxidoisophthalato)dizinc(II)]
_space_group_IT_number 14
_symmetry_cell_setting monoclinic
_symmetry_space_group_name_Hall '-P 2yn'
_symmetry_space_group_name_H-M 'P 1 21/n 1'
_atom_sites_solution_hydrogens geom
_atom_sites_solution_primary direct
_atom_sites_solution_secondary difmap
_audit_creation_method SHELXL-97
_cell_angle_alpha 90.00
_cell_angle_beta 107.7520(10)
_cell_angle_gamma 90.00
_cell_formula_units_Z 4
_cell_length_a 9.1190(4)
_cell_length_b 14.7355(6)
_cell_length_c 14.4711(6)
_cell_measurement_reflns_used 5137
_cell_measurement_temperature 173(2)
_cell_measurement_theta_max 28.29
_cell_measurement_theta_min 2.35
_cell_volume 1851.94(14)
_computing_cell_refinement 'SAINT (Bruker, 1997)'
_computing_data_collection 'SMART (Bruker, 1997)'
_computing_data_reduction 'SAINT (Bruker, 1997)'
_computing_molecular_graphics 'SHELXTL (Sheldrick, 2008)'
_computing_publication_material
;
SHELXTL (Sheldrick, 2008) and MS Modeling (Accelrys, 2005)
;
_computing_structure_refinement 'SHELXL97 (Sheldrick, 2008)'
_computing_structure_solution 'SHELXS97 (Sheldrick, 2008)'
_diffrn_ambient_temperature 173(2)
_diffrn_measured_fraction_theta_full 0.999
_diffrn_measured_fraction_theta_max 0.999
_diffrn_measurement_device_type 'Bruker SMART CCD'
_diffrn_measurement_method '\f and \w'
_diffrn_radiation_monochromator graphite
_diffrn_radiation_source 'fine-focus sealed tube'
_diffrn_radiation_type MoK\a
_diffrn_radiation_wavelength 0.71073
_diffrn_reflns_av_R_equivalents 0.0655
_diffrn_reflns_av_sigmaI/netI 0.0502
_diffrn_reflns_limit_h_max 10
_diffrn_reflns_limit_h_min -10
_diffrn_reflns_limit_k_max 13
_diffrn_reflns_limit_k_min -17
_diffrn_reflns_limit_l_max 17
_diffrn_reflns_limit_l_min -16
_diffrn_reflns_number 9831
_diffrn_reflns_theta_full 25.24
_diffrn_reflns_theta_max 25.24
_diffrn_reflns_theta_min 2.02
_diffrn_standards_number 0
_exptl_absorpt_coefficient_mu 2.643
_exptl_absorpt_correction_T_max 0.768
_exptl_absorpt_correction_T_min 0.551
_exptl_absorpt_correction_type multi-scan
_exptl_absorpt_process_details '(SADABS; Sheldrick, 1996)'
_exptl_crystal_colour 'light yellow'
_exptl_crystal_density_diffrn 1.797
_exptl_crystal_density_method 'not measured'
_exptl_crystal_description rectangular
_exptl_crystal_F_000 1016
_exptl_crystal_size_max 0.25
_exptl_crystal_size_mid 0.20
_exptl_crystal_size_min 0.10
_refine_diff_density_max 0.758
_refine_diff_density_min -0.990
_refine_ls_extinction_method none
_refine_ls_goodness_of_fit_ref 1.180
_refine_ls_hydrogen_treatment constr
_refine_ls_matrix_type full
_refine_ls_number_parameters 257
_refine_ls_number_reflns 3343
_refine_ls_number_restraints 0
_refine_ls_restrained_S_all 1.180
_refine_ls_R_factor_all 0.0504
_refine_ls_R_factor_gt 0.0415
_refine_ls_shift/su_max 0.011
_refine_ls_shift/su_mean 0.001
_refine_ls_structure_factor_coef Fsqd
_refine_ls_weighting_details 'calc w=1/[\s^2^(Fo^2^)+(0.0404P)^2^+1.5088P] where P=(Fo^2^+2Fc^2^)/3'
_refine_ls_weighting_scheme calc
_refine_ls_wR_factor_gt 0.0931
_refine_ls_wR_factor_ref 0.0967
_reflns_number_gt 2881
_reflns_number_total 3343
_reflns_threshold_expression I>2\s(I)
_cod_data_source_file xu2557.cif
_cod_data_source_block I
_cod_original_cell_volume 1851.94(13)
_cod_original_sg_symbol_H-M 'P 21/n'
_cod_database_code 2222935
_cod_database_fobs_code 2222935

loop_
_symmetry_equiv_pos_as_xyz
'x, y, z'
'-x+1/2, y+1/2, -z+1/2'
'-x, -y, -z'
'x-1/2, -y-1/2, z-1/2'

loop_
_atom_site_type_symbol
_atom_site_label
_atom_site_fract_x
_atom_site_fract_y
_atom_site_fract_z
_atom_site_U_iso_or_equiv
_atom_site_adp_type
_atom_site_calc_flag
_atom_site_refinement_flags
_atom_site_occupancy
_atom_site_disorder_assembly
_atom_site_disorder_group
Zn Zn1 0.72276(5) 0.65094(3) 0.63563(3) 0.01168(14) Uani d . 1 . .
Zn Zn2 0.81689(5) 0.74739(3) 0.86581(3) 0.01100(14) Uani d . 1 . .
O O1 0.6482(3) 0.70324(18) 0.74736(18) 0.0122(6) Uani d . 1 . .
O O2 0.5239(3) 0.69042(19) 0.54535(18) 0.0154(6) Uani d . 1 . .
O O3 0.2738(3) 0.7065(2) 0.48774(18) 0.0170(6) Uani d . 1 . .
O O4 -0.0743(3) 0.7091(2) 0.67563(19) 0.0205(7) Uani d . 1 . .
O O5 0.0125(3) 0.7240(2) 0.83755(19) 0.0178(6) Uani d . 1 . .
O O6 0.7196(4) 0.5270(2) 0.6874(2) 0.0311(8) Uani d . 1 . .
O O7 0.7029(4) 0.3780(2) 0.6904(2) 0.0240(7) Uani d . 1 . .
O O8 0.7888(3) 0.6054(2) 0.51459(19) 0.0209(7) Uani d . 1 . .
O O9 0.8384(4) 0.6248(2) 0.9446(2) 0.0255(7) Uani d . 1 . .
N N1 0.7454(4) 0.5608(2) 0.3589(2) 0.0209(8) Uani d . 1 . .
N N2 0.7907(5) 0.4794(3) 0.9734(3) 0.0256(9) Uani d . 1 . .
C C1 0.5022(4) 0.7046(3) 0.7454(3) 0.0114(8) Uani d . 1 . .
C C2 0.3757(4) 0.7015(3) 0.6584(3) 0.0110(8) Uani d . 1 . .
C C3 0.2254(4) 0.7048(3) 0.6639(3) 0.0123(8) Uani d . 1 . .
H H3 0.1419 0.7020 0.6055 0.015 Uiso calc R 1 . .
C C4 0.1940(4) 0.7121(3) 0.7516(3) 0.0129(8) Uani d . 1 . .
C C5 0.3178(4) 0.7163(3) 0.8370(3) 0.0143(8) Uani d . 1 . .
H H5 0.2987 0.7221 0.8976 0.017 Uiso calc R 1 . .
C C6 0.4675(4) 0.7120(3) 0.8342(3) 0.0145(8) Uani d . 1 . .
H H6 0.5495 0.7139 0.8933 0.017 Uiso calc R 1 . .
C C7 0.3937(4) 0.6988(3) 0.5587(3) 0.0108(8) Uani d . 1 . .
C C8 0.0325(4) 0.7156(3) 0.7551(3) 0.0130(8) Uani d . 1 . .
C C9 0.7218(4) 0.4501(3) 0.6507(3) 0.0163(9) Uani d . 1 . .
H H9 0.7389 0.4467 0.5893 0.020 Uiso calc R 1 . .
C C10 0.7002(5) 0.5902(3) 0.4312(3) 0.0178(9) Uani d . 1 . .
H H10 0.5933 0.6007 0.4196 0.021 Uiso calc R 1 . .
C C11 0.9072(5) 0.5454(3) 0.3685(3) 0.0322(12) Uani d . 1 . .
H H11A 0.9713 0.5693 0.4310 0.039 Uiso calc R 1 . .
H H11B 0.9334 0.5765 0.3157 0.039 Uiso calc R 1 . .
H H11C 0.9258 0.4802 0.3652 0.039 Uiso calc R 1 . .
C C12 0.6343(6) 0.5446(3) 0.2635(3) 0.0292(11) Uani d . 1 . .
H H12A 0.5303 0.5583 0.2659 0.035 Uiso calc R 1 . .
H H12B 0.6395 0.4809 0.2453 0.035 Uiso calc R 1 . .
H H12C 0.6584 0.5838 0.2154 0.035 Uiso calc R 1 . .
C C13 0.8027(5) 0.5464(3) 0.9161(3) 0.0238(10) Uani d . 1 . .
H H13 0.7829 0.5339 0.8490 0.029 Uiso calc R 1 . .
C C14 0.8165(8) 0.4940(4) 1.0762(4) 0.0464(15) Uani d . 1 . .
H H14A 0.8540 0.5560 1.0933 0.056 Uiso calc R 1 . .
H H14B 0.8933 0.4506 1.1134 0.056 Uiso calc R 1 . .
H H14C 0.7197 0.4853 1.0912 0.056 Uiso calc R 1 . .
C C15 0.7510(7) 0.3869(3) 0.9373(4) 0.0399(13) Uani d . 1 . .
H H15A 0.7490 0.3835 0.8693 0.048 Uiso calc R 1 . .
H H15B 0.6493 0.3709 0.9422 0.048 Uiso calc R 1 . .
H H15C 0.8280 0.3444 0.9761 0.048 Uiso calc R 1 . .

loop_
_atom_site_aniso_label
_atom_site_aniso_U_11
_atom_site_aniso_U_22
_atom_site_aniso_U_33
_atom_site_aniso_U_12
_atom_site_aniso_U_13
_atom_site_aniso_U_23
Zn1 0.0099(2) 0.0170(3) 0.0074(2) 0.00076(18) 0.00155(16) -0.00134(18)
Zn2 0.0099(2) 0.0173(3) 0.0057(2) -0.00064(17) 0.00219(16) -0.00158(17)
O1 0.0084(13) 0.0204(16) 0.0076(13) 0.0010(11) 0.0020(10) -0.0036(11)
O2 0.0117(14) 0.0273(17) 0.0078(13) 0.0023(11) 0.0038(11) 0.0010(12)
O3 0.0114(14) 0.0310(18) 0.0074(13) 0.0011(12) 0.0012(11) 0.0015(12)
O4 0.0092(14) 0.040(2) 0.0103(14) -0.0031(12) 0.0003(11) -0.0018(13)
O5 0.0139(14) 0.0320(18) 0.0095(14) 0.0036(12) 0.0066(11) 0.0023(12)
O6 0.064(2) 0.0158(18) 0.0153(16) 0.0015(15) 0.0140(16) -0.0019(13)
O7 0.0392(19) 0.0185(17) 0.0145(15) 0.0019(13) 0.0087(13) 0.0021(12)
O8 0.0177(15) 0.0326(19) 0.0118(14) 0.0054(13) 0.0038(12) -0.0032(13)
O9 0.0361(19) 0.0203(18) 0.0192(16) 0.0002(14) 0.0069(14) 0.0039(13)
N1 0.028(2) 0.022(2) 0.0132(17) 0.0032(15) 0.0076(15) -0.0039(15)
N2 0.043(2) 0.018(2) 0.0175(19) 0.0009(17) 0.0119(17) 0.0012(15)
C1 0.0093(19) 0.012(2) 0.0129(19) -0.0008(15) 0.0030(15) -0.0017(15)
C2 0.016(2) 0.011(2) 0.0060(18) -0.0021(15) 0.0038(15) -0.0003(15)
C3 0.0117(19) 0.016(2) 0.0080(18) -0.0010(15) 0.0008(15) -0.0016(15)
C4 0.013(2) 0.016(2) 0.0106(19) 0.0001(15) 0.0047(15) 0.0002(15)
C5 0.016(2) 0.018(2) 0.0096(19) -0.0024(16) 0.0051(16) -0.0021(16)
C6 0.0105(19) 0.024(2) 0.0062(18) 0.0013(16) -0.0011(15) -0.0032(16)
C7 0.014(2) 0.011(2) 0.0069(18) 0.0002(15) 0.0035(15) 0.0006(15)
C8 0.012(2) 0.015(2) 0.013(2) 0.0000(15) 0.0051(16) 0.0011(15)
C9 0.018(2) 0.020(2) 0.0104(19) -0.0015(17) 0.0038(16) -0.0009(17)
C10 0.018(2) 0.020(2) 0.017(2) 0.0017(17) 0.0082(17) 0.0006(17)
C11 0.031(3) 0.044(3) 0.025(2) 0.009(2) 0.014(2) -0.004(2)
C12 0.037(3) 0.037(3) 0.015(2) 0.002(2) 0.008(2) -0.008(2)
C13 0.030(3) 0.031(3) 0.009(2) 0.002(2) 0.0045(18) 0.0003(19)
C14 0.095(5) 0.026(3) 0.026(3) 0.000(3) 0.031(3) 0.003(2)
C15 0.065(4) 0.024(3) 0.024(3) -0.008(2) 0.003(2) 0.004(2)

loop_
_atom_type_symbol
_atom_type_description
_atom_type_scat_dispersion_real
_atom_type_scat_dispersion_imag
_atom_type_scat_source
C C 0.0033 0.0016 'International Tables Vol C Tables 4.2.6.8 and 6.1.1.4'
H H 0.0000 0.0000 'International Tables Vol C Tables 4.2.6.8 and 6.1.1.4'
N N 0.0061 0.0033 'International Tables Vol C Tables 4.2.6.8 and 6.1.1.4'
O O 0.0106 0.0060 'International Tables Vol C Tables 4.2.6.8 and 6.1.1.4'
Zn Zn 0.2839 1.4301 'International Tables Vol C Tables 4.2.6.8 and 6.1.1.4'

loop_
_geom_angle_atom_site_label_1
_geom_angle_atom_site_label_2
_geom_angle_atom_site_label_3
_geom_angle_site_symmetry_1
_geom_angle_site_symmetry_3
_geom_angle
_geom_angle_publ_flag
O4 Zn1 O2 1_655 . 131.40(12) ?
O4 Zn1 O6 1_655 . 114.44(14) ?
O2 Zn1 O6 . . 114.00(13) ?
O4 Zn1 O1 1_655 . 96.38(11) ?
O2 Zn1 O1 . . 87.33(10) ?
O6 Zn1 O1 . . 90.09(12) ?
O4 Zn1 O8 1_655 . 84.39(11) ?
O2 Zn1 O8 . . 88.94(10) ?
O6 Zn1 O8 . . 93.51(12) ?
O1 Zn1 O8 . . 175.63(11) ?
O5 Zn2 O1 1_655 . 105.56(11) ?
O5 Zn2 O3 1_655 4_676 131.40(11) ?
O1 Zn2 O3 . 4_676 122.80(10) ?
O5 Zn2 O7 1_655 2_656 93.28(12) ?
O1 Zn2 O7 . 2_656 90.76(11) ?
O3 Zn2 O7 4_676 2_656 90.77(11) ?
O5 Zn2 O9 1_655 . 91.22(12) ?
O1 Zn2 O9 . . 95.94(12) ?
O3 Zn2 O9 4_676 . 80.11(12) ?
O7 Zn2 O9 2_656 . 170.64(11) ?
C1 O1 Zn2 . . 120.8(2) no
C1 O1 Zn1 . . 123.6(2) no
Zn2 O1 Zn1 . . 115.56(11) no
C7 O2 Zn1 . . 130.1(2) no
C7 O3 Zn2 . 4_575 112.9(2) no
C8 O4 Zn1 . 1_455 134.3(3) no
C8 O5 Zn2 . 1_455 127.6(3) no
C9 O6 Zn1 . . 132.1(3) no
C9 O7 Zn2 . 2_646 128.2(3) no
C10 O8 Zn1 . . 126.1(3) no
C13 O9 Zn2 . . 130.3(3) no
C10 N1 C11 . . 122.1(4) no
C10 N1 C12 . . 120.8(4) no
C11 N1 C12 . . 117.1(3) no
C13 N2 C14 . . 121.1(4) no
C13 N2 C15 . . 122.1(4) no
C14 N2 C15 . . 116.7(4) no
O1 C1 C6 . . 118.9(3) no
O1 C1 C2 . . 123.9(3) no
C6 C1 C2 . . 117.2(3) no
C3 C2 C1 . . 119.5(3) no
C3 C2 C7 . . 116.9(3) no
C1 C2 C7 . . 123.6(3) no
C4 C3 C2 . . 122.3(3) no
C4 C3 H3 . . 118.9 no
C2 C3 H3 . . 118.9 no
C3 C4 C5 . . 118.4(3) no
C3 C4 C8 . . 121.0(3) no
C5 C4 C8 . . 120.6(3) no
C6 C5 C4 . . 120.8(3) no
C6 C5 H5 . . 119.6 no
C4 C5 H5 . . 119.6 no
C5 C6 C1 . . 121.8(3) no
C5 C6 H6 . . 119.1 no
C1 C6 H6 . . 119.1 no
O3 C7 O2 . . 120.5(3) no
O3 C7 C2 . . 117.4(3) no
O2 C7 C2 . . 122.1(3) no
O4 C8 O5 . . 124.9(3) no
O4 C8 C4 . . 117.5(3) no
O5 C8 C4 . . 117.6(3) no
O7 C9 O6 . . 123.7(4) no
O7 C9 H9 . . 118.2 no
O6 C9 H9 . . 118.2 no
O8 C10 N1 . . 124.1(4) no
O8 C10 H10 . . 117.9 no
N1 C10 H10 . . 117.9 no
N1 C11 H11A . . 109.5 no
N1 C11 H11B . . 109.5 no
H11A C11 H11B . . 109.5 no
N1 C11 H11C . . 109.5 no
H11A C11 H11C . . 109.5 no
H11B C11 H11C . . 109.5 no
N1 C12 H12A . . 109.5 no
N1 C12 H12B . . 109.5 no
H12A C12 H12B . . 109.5 no
N1 C12 H12C . . 109.5 no
H12A C12 H12C . . 109.5 no
H12B C12 H12C . . 109.5 no
O9 C13 N2 . . 123.6(4) no
O9 C13 H13 . . 118.2 no
N2 C13 H13 . . 118.2 no
N2 C14 H14A . . 109.5 no
N2 C14 H14B . . 109.5 no
H14A C14 H14B . . 109.5 no
N2 C14 H14C . . 109.5 no
H14A C14 H14C . . 109.5 no
H14B C14 H14C . . 109.5 no
N2 C15 H15A . . 109.5 no
N2 C15 H15B . . 109.5 no
H15A C15 H15B . . 109.5 no
N2 C15 H15C . . 109.5 no
H15A C15 H15C . . 109.5 no
H15B C15 H15C . . 109.5 no

loop_
_geom_bond_atom_site_label_1
_geom_bond_atom_site_label_2
_geom_bond_site_symmetry_2
_geom_bond_distance
_geom_bond_publ_flag
Zn1 O4 1_655 1.960(3) yes
Zn1 O2 . 1.972(3) yes
Zn1 O6 . 1.977(3) yes
Zn1 O1 . 2.083(2) yes
Zn1 O8 . 2.127(3) yes
Zn2 O5 1_655 1.978(3) yes
Zn2 O1 . 2.029(3) yes
Zn2 O3 4_676 2.038(3) yes
Zn2 O7 2_656 2.075(3) yes
Zn2 O9 . 2.114(3) yes
O1 C1 . 1.323(4) no
O2 C7 . 1.266(4) no
O3 C7 . 1.256(4) no
O3 Zn2 4_575 2.038(3) no
O4 C8 . 1.264(5) no
O4 Zn1 1_455 1.960(3) no
O5 C8 . 1.267(4) no
O5 Zn2 1_455 1.978(3) no
O6 C9 . 1.255(5) no
O7 C9 . 1.244(5) no
O7 Zn2 2_646 2.075(3) no
O8 C10 . 1.250(5) no
O9 C13 . 1.236(5) no
N1 C10 . 1.311(5) no
N1 C11 . 1.457(6) no
N1 C12 . 1.462(6) no
N2 C13 . 1.316(6) no
N2 C14 . 1.448(6) no
N2 C15 . 1.465(6) no
C1 C6 . 1.418(5) no
C1 C2 . 1.425(5) no
C2 C3 . 1.397(5) no
C2 C7 . 1.502(5) no
C3 C4 . 1.389(5) no
C3 H3 . 0.9500 no
C4 C5 . 1.398(5) no
C4 C8 . 1.489(5) no
C5 C6 . 1.379(5) no
C5 H5 . 0.9500 no
C6 H6 . 0.9500 no
C9 H9 . 0.9500 no
C10 H10 . 0.9500 no
C11 H11A . 0.9800 no
C11 H11B . 0.9800 no
C11 H11C . 0.9800 no
C12 H12A . 0.9800 no
C12 H12B . 0.9800 no
C12 H12C . 0.9800 no
C13 H13 . 0.9500 no
C14 H14A . 0.9800 no
C14 H14B . 0.9800 no
C14 H14C . 0.9800 no
C15 H15A . 0.9800 no
C15 H15B . 0.9800 no
C15 H15C . 0.9800 no

loop_
_geom_torsion_atom_site_label_1
_geom_torsion_atom_site_label_2
_geom_torsion_atom_site_label_3
_geom_torsion_atom_site_label_4
_geom_torsion_site_symmetry_1
_geom_torsion_site_symmetry_2
_geom_torsion_site_symmetry_3
_geom_torsion_site_symmetry_4
_geom_torsion
_geom_torsion_publ_flag
O5 Zn2 O1 C1 1_655 . . . 176.2(3) no
O3 Zn2 O1 C1 4_676 . . . 1.2(3) no
O7 Zn2 O1 C1 2_656 . . . -90.2(3) no
O9 Zn2 O1 C1 . . . . 83.2(3) no
O5 Zn2 O1 Zn1 1_655 . . . -0.87(17) no
O3 Zn2 O1 Zn1 4_676 . . . -175.84(12) no
O7 Zn2 O1 Zn1 2_656 . . . 92.75(14) no
O9 Zn2 O1 Zn1 . . . . -93.80(14) no
O4 Zn1 O1 C1 1_655 . . . 162.9(3) no
O2 Zn1 O1 C1 . . . . 31.5(3) no
O6 Zn1 O1 C1 . . . . -82.5(3) no
O8 Zn1 O1 C1 . . . . 63.1(15) no
O4 Zn1 O1 Zn2 1_655 . . . -20.14(16) no
O2 Zn1 O1 Zn2 . . . . -151.52(15) no
O6 Zn1 O1 Zn2 . . . . 94.47(16) no
O8 Zn1 O1 Zn2 . . . . -120.0(14) no
O4 Zn1 O2 C7 1_655 . . . -125.3(3) no
O6 Zn1 O2 C7 . . . . 59.7(4) no
O1 Zn1 O2 C7 . . . . -29.2(3) no
O8 Zn1 O2 C7 . . . . 153.1(3) no
O4 Zn1 O6 C9 1_655 . . . -99.1(4) no
O2 Zn1 O6 C9 . . . . 76.7(4) no
O1 Zn1 O6 C9 . . . . 163.8(4) no
O8 Zn1 O6 C9 . . . . -13.7(4) no
O4 Zn1 O8 C10 1_655 . . . -149.8(4) no
O2 Zn1 O8 C10 . . . . -18.0(3) no
O6 Zn1 O8 C10 . . . . 96.0(4) no
O1 Zn1 O8 C10 . . . . -49.5(16) no
O5 Zn2 O9 C13 1_655 . . . -83.7(4) no
O1 Zn2 O9 C13 . . . . 22.1(4) no
O3 Zn2 O9 C13 4_676 . . . 144.4(4) no
O7 Zn2 O9 C13 2_656 . . . 157.6(7) no
Zn2 O1 C1 C6 . . . . -18.0(5) no
Zn1 O1 C1 C6 . . . . 158.8(3) no
Zn2 O1 C1 C2 . . . . 160.4(3) no
Zn1 O1 C1 C2 . . . . -22.9(5) no
O1 C1 C2 C3 . . . . -179.0(3) no
C6 C1 C2 C3 . . . . -0.6(5) no
O1 C1 C2 C7 . . . . -1.7(6) no
C6 C1 C2 C7 . . . . 176.7(4) no
C1 C2 C3 C4 . . . . 0.7(6) no
C7 C2 C3 C4 . . . . -176.7(4) no
C2 C3 C4 C5 . . . . 0.0(6) no
C2 C3 C4 C8 . . . . 180.0(4) no
C3 C4 C5 C6 . . . . -0.9(6) no
C8 C4 C5 C6 . . . . 179.2(4) no
C4 C5 C6 C1 . . . . 1.0(6) no
O1 C1 C6 C5 . . . . 178.2(4) no
C2 C1 C6 C5 . . . . -0.3(6) no
Zn2 O3 C7 O2 4_575 . . . -22.4(5) no
Zn2 O3 C7 C2 4_575 . . . 156.6(3) no
Zn1 O2 C7 O3 . . . . -165.0(3) no
Zn1 O2 C7 C2 . . . . 16.1(5) no
C3 C2 C7 O3 . . . . 5.2(5) no
C1 C2 C7 O3 . . . . -172.1(4) no
C3 C2 C7 O2 . . . . -175.8(4) no
C1 C2 C7 O2 . . . . 6.9(6) no
Zn1 O4 C8 O5 1_455 . . . -36.5(6) no
Zn1 O4 C8 C4 1_455 . . . 142.9(3) no
Zn2 O5 C8 O4 1_455 . . . -9.7(6) no
Zn2 O5 C8 C4 1_455 . . . 170.9(3) no
C3 C4 C8 O4 . . . . 1.8(6) no
C5 C4 C8 O4 . . . . -178.2(4) no
C3 C4 C8 O5 . . . . -178.7(4) no
C5 C4 C8 O5 . . . . 1.3(6) no
Zn2 O7 C9 O6 2_646 . . . 173.7(3) no
Zn1 O6 C9 O7 . . . . -172.2(3) no
Zn1 O8 C10 N1 . . . . -178.9(3) no
C11 N1 C10 O8 . . . . -2.0(7) no
C12 N1 C10 O8 . . . . 179.9(4) no
Zn2 O9 C13 N2 . . . . -164.4(3) no
C14 N2 C13 O9 . . . . 1.1(7) no
C15 N2 C13 O9 . . . . -178.8(5) no
